data_7127396
loop_
_publ_author_name
'Taylor, Jordan W.'
'Harman, W. Hill'

_publ_section_title
;
 H<sub>2</sub> evolution from H<sub>2</sub>O via O-H oxidative addition
 across a 9,10-diboraanthracene.
;
_journal_issue 89
_journal_name_full 'Chemical communications (Cambridge, England)'
_journal_page_first 13804
_journal_page_last 13807
_journal_paper_doi 10.1039/d0cc05261b
_journal_volume 56
_journal_year 2020
_chemical_formula_sum 'C45 H56 Au B2 O2 P2'
_chemical_formula_weight 909.42
_space_group_crystal_system triclinic
_space_group_IT_number 2
_space_group_name_Hall '-P 1'
_space_group_name_H-M_alt 'P -1'
_atom_sites_solution_hydrogens mixed
_audit_creation_method SHELXL-2013
_audit_update_record
;
2020-07-23 deposited with the CCDC.	2020-10-08 downloaded from the CCDC.
;
_cell_angle_alpha 84.3144(5)
_cell_angle_beta 74.4558(5)
_cell_angle_gamma 68.8762(5)
_cell_formula_units_Z 2
_cell_length_a 11.1923(3)
_cell_length_b 13.0857(4)
_cell_length_c 15.6457(5)
_cell_measurement_reflns_used 9228
_cell_measurement_temperature 100(2)
_cell_measurement_theta_max 31.61
_cell_measurement_theta_min 2.70
_cell_volume 2059.29(11)
_computing_cell_refinement 'Bruker SAINT'
_computing_data_collection 'Bruker APEX2'
_computing_data_reduction 'Bruker SAINT'
_computing_molecular_graphics 'Bruker SHELXTL'
_computing_publication_material 'Bruker SHELXTL'
_computing_structure_refinement 'SHELXL-2013 (Sheldrick, 2013)'
_computing_structure_solution 'SHELXS-97 (Sheldrick 2008)'
_diffrn_ambient_temperature 100(2)
_diffrn_measured_fraction_theta_full 1.000
_diffrn_measured_fraction_theta_max 0.999
_diffrn_measurement_device_type 'Bruker APEX-II CCD'
_diffrn_measurement_method '\f and \w scans'
_diffrn_radiation_type MoK\a
_diffrn_radiation_wavelength 0.71073
_diffrn_reflns_av_R_equivalents 0.0150
_diffrn_reflns_av_unetI/netI 0.0121
_diffrn_reflns_Laue_measured_fraction_full 1.000
_diffrn_reflns_Laue_measured_fraction_max 0.999
_diffrn_reflns_limit_h_max 14
_diffrn_reflns_limit_h_min -14
_diffrn_reflns_limit_k_max 17
_diffrn_reflns_limit_k_min -17
_diffrn_reflns_limit_l_max 20
_diffrn_reflns_limit_l_min -20
_diffrn_reflns_number 42609
_diffrn_reflns_point_group_measured_fraction_full 1.000
_diffrn_reflns_point_group_measured_fraction_max 0.999
_diffrn_reflns_theta_full 25.242
_diffrn_reflns_theta_max 28.282
_diffrn_reflns_theta_min 1.668
_exptl_absorpt_coefficient_mu 3.686
_exptl_absorpt_correction_type multi-scan
_exptl_absorpt_process_details 'Bruker SADABS'
_exptl_crystal_colour colourless
_exptl_crystal_density_diffrn 1.467
_exptl_crystal_density_meas ?
_exptl_crystal_density_method 'not measured'
_exptl_crystal_description 'prism frag'
_exptl_crystal_F_000 922
_exptl_crystal_size_max 0.484
_exptl_crystal_size_mid 0.343
_exptl_crystal_size_min 0.211
_exptl_transmission_factor_max 0.382
_exptl_transmission_factor_min 0.260
_refine_diff_density_max 1.164
_refine_diff_density_min -0.398
_refine_diff_density_rms 0.059
_refine_ls_extinction_method none
_refine_ls_goodness_of_fit_ref 1.058
_refine_ls_hydrogen_treatment mixed
_refine_ls_matrix_type full
_refine_ls_number_parameters 559
_refine_ls_number_reflns 10216
_refine_ls_number_restraints 493
_refine_ls_restrained_S_all 1.035
_refine_ls_R_factor_all 0.0145
_refine_ls_R_factor_gt 0.0137
_refine_ls_shift/su_max 0.005
_refine_ls_shift/su_mean 0.000
_refine_ls_structure_factor_coef Fsqd
_refine_ls_weighting_details 'w=1/[\s^2^(Fo^2^)+(0.0196P)^2^+0.8907P] where P=(Fo^2^+2Fc^2^)/3'
_refine_ls_weighting_scheme calc
_refine_ls_wR_factor_gt 0.0345
_refine_ls_wR_factor_ref 0.0347
_reflns_Friedel_coverage 0.000
_reflns_number_gt 9912
_reflns_number_total 10216
_reflns_threshold_expression 'I > 2\s(I)'
_cod_data_source_file d0cc05261b2.cif
_cod_data_source_block hh232JT116_0m
_cod_depositor_comments
;
The following automatic conversions were performed:

data item '_exptl_crystal_density_meas' value 'not measured' was
changed to '?' -- the value is perceived as not measured.

Automatic conversion script
Id: cif_fix_values 7556 2019-12-06 15:28:31Z antanas 

 Adding full bibliography for 7127396--7127399.cif.
;
_cod_database_code 7127396
_shelx_space_group_comment
; 
The symmetry employed for this shelxl refinement is uniquely defined 
by the following loop, which should always be used as a source of 
symmetry information in preference to the above space-group names. 
They are only intended as comments. 
;
_shelx_estimated_absorpt_t_min 0.269
_shelx_estimated_absorpt_t_max 0.510
_shelxl_version_number 2013-4

loop_
_space_group_symop_operation_xyz
'x, y, z'
'-x, -y, -z'

loop_
_atom_site_label
_atom_site_type_symbol
_atom_site_fract_x
_atom_site_fract_y
_atom_site_fract_z
_atom_site_U_iso_or_equiv
_atom_site_adp_type
_atom_site_occupancy
_atom_site_site_symmetry_order
_atom_site_calc_flag
_atom_site_refinement_flags_posn
_atom_site_refinement_flags_adp
_atom_site_refinement_flags_occupancy
_atom_site_disorder_assembly
_atom_site_disorder_group
Au1 Au 0.52078(2) 0.75797(2) 0.73507(2) 0.01362(2) Uani 1 1 d . . . . .
B1 B 0.52367(17) 0.52222(13) 0.81503(10) 0.0174(3) Uani 1 1 d . . . . .
O1 O 0.48659(13) 0.44734(9) 0.89729(8) 0.0241(2) Uani 1 1 d D . . . .
H1N H 0.551(3) 0.419(3) 0.921(2) 0.036 Uiso 0.62(3) 1 d D U P A 1
H1O H 0.443(5) 0.412(4) 0.885(4) 0.036 Uiso 0.38(3) 1 d D U P A 2
H1P H 0.426(3) 0.491(3) 0.935(2) 0.036 Uiso 0.56(3) 1 d D U P B 3
C1 C 0.38139(14) 0.60401(11) 0.80246(9) 0.0174(3) Uani 1 1 d . . . . .
C2 C 0.32004(16) 0.58220(12) 0.74236(10) 0.0219(3) Uani 1 1 d . . . . .
H2A H 0.3663 0.5199 0.7050 0.026 Uiso 1 1 calc R U . . .
C3 C 0.19424(16) 0.64847(14) 0.73581(11) 0.0258(3) Uani 1 1 d . . . . .
H3A H 0.1558 0.6319 0.6942 0.031 Uiso 1 1 calc R U . . .
C4 C 0.12475(16) 0.73959(14) 0.79082(12) 0.0265(3) Uani 1 1 d . . . . .
H4A H 0.0385 0.7856 0.7870 0.032 Uiso 1 1 calc R U . . .
C5 C 0.18297(15) 0.76251(13) 0.85150(11) 0.0227(3) Uani 1 1 d . . . . .
H5A H 0.1350 0.8247 0.8888 0.027 Uiso 1 1 calc R U . . .
C6 C 0.31012(15) 0.69678(12) 0.85920(10) 0.0185(3) Uani 1 1 d . . . . .
B2 B 0.37318(17) 0.71597(13) 0.93586(11) 0.0184(3) Uani 1 1 d . . . . .
O2 O 0.34460(13) 0.63269(10) 1.01263(7) 0.0243(2) Uani 1 1 d D . . . .
H2N H 0.2624(12) 0.646(3) 1.032(3) 0.036 Uiso 0.54(3) 1 d D U P C 1
H2O H 0.402(4) 0.618(4) 1.042(3) 0.036 Uiso 0.46(3) 1 d D U P C 2
H2P H 0.356(5) 0.575(2) 0.987(3) 0.036 Uiso 0.44(3) 1 d D U P B 3
C7 C 0.53295(15) 0.67563(11) 0.90696(9) 0.0168(3) Uani 1 1 d . . . . .
C8 C 0.60378(16) 0.72330(12) 0.94219(10) 0.0206(3) Uani 1 1 d . . . . .
H8A H 0.5564 0.7821 0.9830 0.025 Uiso 1 1 calc R U . . .
C9 C 0.74107(17) 0.68680(13) 0.91889(11) 0.0260(3) Uani 1 1 d . . . . .
H9A H 0.7865 0.7220 0.9420 0.031 Uiso 1 1 calc R U . . .
C10 C 0.81200(16) 0.59823(13) 0.86144(11) 0.0256(3) Uani 1 1 d . . . . .
H10A H 0.9060 0.5728 0.8450 0.031 Uiso 1 1 calc R U . . .
C11 C 0.74410(15) 0.54745(12) 0.82835(10) 0.0210(3) Uani 1 1 d . . . . .
H11A H 0.7931 0.4857 0.7907 0.025 Uiso 1 1 calc R U . . .
C12 C 0.60517(15) 0.58452(11) 0.84876(9) 0.0168(3) Uani 1 1 d . . . . .
C13 C 0.61531(15) 0.44316(11) 0.73104(10) 0.0181(3) Uani 1 1 d . . . . .
C14 C 0.66851(14) 0.48244(11) 0.64734(10) 0.0177(3) Uani 1 1 d . . . . .
C15 C 0.75711(16) 0.40914(13) 0.57977(11) 0.0247(3) Uani 1 1 d . . . . .
H15A H 0.7925 0.4371 0.5242 0.030 Uiso 1 1 calc R U . . .
C16 C 0.79396(17) 0.29638(13) 0.59281(12) 0.0296(4) Uani 1 1 d . . . . .
H16A H 0.8550 0.2476 0.5470 0.036 Uiso 1 1 calc R U . . .
C17 C 0.74062(18) 0.25637(13) 0.67316(13) 0.0301(4) Uani 1 1 d . . . . .
H17A H 0.7634 0.1796 0.6825 0.036 Uiso 1 1 calc R U . . .
C18 C 0.65360(18) 0.32837(12) 0.74047(11) 0.0260(3) Uani 1 1 d . . . . .
H18A H 0.6183 0.2989 0.7953 0.031 Uiso 1 1 calc R U . . .
P1 P 0.62215(4) 0.62971(3) 0.62121(2) 0.01516(7) Uani 1 1 d . . . . .
C19 C 0.51283(16) 0.64971(12) 0.54480(10) 0.0210(3) Uani 1 1 d . . . . .
H19A H 0.4596 0.6012 0.5680 0.025 Uiso 1 1 calc R U . . .
C20 C 0.58416(19) 0.61444(16) 0.44871(11) 0.0316(4) Uani 1 1 d . . . . .
H20A H 0.5188 0.6280 0.4140 0.047 Uiso 1 1 calc R U . . .
H20B H 0.6371 0.5362 0.4471 0.047 Uiso 1 1 calc R U . . .
H20C H 0.6422 0.6566 0.4234 0.047 Uiso 1 1 calc R U . . .
C21 C 0.41251(19) 0.76628(14) 0.54820(12) 0.0304(4) Uani 1 1 d . . . . .
H21A H 0.3576 0.7727 0.5072 0.046 Uiso 1 1 calc R U . . .
H21B H 0.4595 0.8184 0.5309 0.046 Uiso 1 1 calc R U . . .
H21C H 0.3562 0.7825 0.6086 0.046 Uiso 1 1 calc R U . . .
C22 C 0.77816(16) 0.64584(13) 0.55388(10) 0.0216(3) Uani 1 1 d . . . . .
H22A H 0.8112 0.5981 0.5003 0.026 Uiso 1 1 calc R U . . .
C23 C 0.75362(18) 0.76442(14) 0.52286(11) 0.0278(3) Uani 1 1 d . . . . .
H23A H 0.8369 0.7715 0.4873 0.042 Uiso 1 1 calc R U . . .
H23B H 0.7191 0.8127 0.5746 0.042 Uiso 1 1 calc R U . . .
H23C H 0.6891 0.7852 0.4868 0.042 Uiso 1 1 calc R U . . .
C24 C 0.88403(16) 0.60961(15) 0.60638(12) 0.0292(3) Uani 1 1 d . . . . .
H24A H 0.9655 0.6187 0.5696 0.044 Uiso 1 1 calc R U . . .
H24B H 0.9018 0.5324 0.6233 0.044 Uiso 1 1 calc R U . . .
H24C H 0.8526 0.6545 0.6599 0.044 Uiso 1 1 calc R U . . .
C25 C 0.30345(15) 0.84058(12) 0.97352(10) 0.0196(3) Uani 1 1 d . . . . .
C26 C 0.31414(15) 0.93360(12) 0.92186(10) 0.0194(3) Uani 1 1 d . . . . .
C27 C 0.23899(16) 1.03978(13) 0.95517(12) 0.0260(3) Uani 1 1 d . . . . .
H27A H 0.2452 1.1013 0.9190 0.031 Uiso 1 1 calc R U . . .
C28 C 0.15554(16) 1.05632(15) 1.04029(13) 0.0308(4) Uani 1 1 d . . . . .
H28A H 0.1048 1.1285 1.0619 0.037 Uiso 1 1 calc R U . . .
C29 C 0.14744(16) 0.96719(15) 1.09265(12) 0.0302(4) Uani 1 1 d . . . . .
H29A H 0.0923 0.9774 1.1513 0.036 Uiso 1 1 calc R U . . .
C30 C 0.22016(16) 0.86177(14) 1.05959(11) 0.0259(3) Uani 1 1 d . . . . .
H30A H 0.2131 0.8013 1.0970 0.031 Uiso 1 1 calc R U . . .
P2 P 0.42971(4) 0.92323(3) 0.81168(2) 0.01515(7) Uani 1 1 d . . . . .
C31 C 0.33716(17) 1.03193(12) 0.74463(11) 0.0249(3) Uani 1 1 d . . . . .
H31A H 0.3072 1.1037 0.7752 0.030 Uiso 1 1 calc R U . . .
C32 C 0.21527(19) 1.00906(14) 0.73821(14) 0.0336(4) Uani 1 1 d . . . . .
H32A H 0.1660 1.0666 0.7028 0.050 Uiso 1 1 calc R U . . .
H32B H 0.1586 1.0081 0.7979 0.050 Uiso 1 1 calc R U . . .
H32C H 0.2431 0.9379 0.7099 0.050 Uiso 1 1 calc R U . . .
C33 C 0.4256(2) 1.03871(15) 0.65236(12) 0.0356(4) Uani 1 1 d . . . . .
H33A H 0.3750 1.0967 0.6179 0.053 Uiso 1 1 calc R U . . .
H33B H 0.4567 0.9685 0.6219 0.053 Uiso 1 1 calc R U . . .
H33C H 0.5018 1.0553 0.6582 0.053 Uiso 1 1 calc R U . . .
C34 C 0.55968(15) 0.96827(12) 0.83228(10) 0.0188(3) Uani 1 1 d . . . . .
H34A H 0.5753 0.9357 0.8906 0.023 Uiso 1 1 calc R U . . .
C35 C 0.69176(16) 0.92174(14) 0.76357(11) 0.0262(3) Uani 1 1 d . . . . .
H35A H 0.7573 0.9471 0.7767 0.039 Uiso 1 1 calc R U . . .
H35B H 0.6801 0.9468 0.7042 0.039 Uiso 1 1 calc R U . . .
H35C H 0.7225 0.8415 0.7658 0.039 Uiso 1 1 calc R U . . .
C36 C 0.52081(18) 1.09258(13) 0.84145(12) 0.0279(3) Uani 1 1 d . . . . .
H36A H 0.5945 1.1087 0.8523 0.042 Uiso 1 1 calc R U . . .
H36B H 0.4429 1.1194 0.8913 0.042 Uiso 1 1 calc R U . . .
H36C H 0.5002 1.1290 0.7867 0.042 Uiso 1 1 calc R U . . .
C1S C 0.1615(5) 0.3789(4) 0.7781(4) 0.0417(16) Uani 0.493(3) 1 d G U P D 1
H1S H 0.2180 0.4086 0.7350 0.050 Uiso 0.493(3) 1 calc R U P D 1
C2S C 0.1416(5) 0.3963(5) 0.8678(4) 0.0436(16) Uani 0.493(3) 1 d G U P D 1
H2S H 0.1845 0.4379 0.8861 0.052 Uiso 0.493(3) 1 calc R U P D 1
C3S C 0.0589(6) 0.3527(6) 0.9308(3) 0.042(2) Uani 0.493(3) 1 d G U P D 1
H3S H 0.0453 0.3646 0.9922 0.051 Uiso 0.493(3) 1 calc R U P D 1
C4S C -0.0039(5) 0.2918(5) 0.9041(4) 0.0324(14) Uani 0.493(3) 1 d G U P D 1
H4S H -0.0604 0.2620 0.9471 0.039 Uiso 0.493(3) 1 calc R U P D 1
C5S C 0.0160(6) 0.2744(5) 0.8143(5) 0.0332(16) Uani 0.493(3) 1 d G U P D 1
H5S H -0.0269 0.2327 0.7960 0.040 Uiso 0.493(3) 1 calc R U P D 1
C6S C 0.0987(6) 0.3179(5) 0.7513(4) 0.0410(18) Uani 0.493(3) 1 d G U P D 1
H6S H 0.1123 0.3061 0.6900 0.049 Uiso 0.493(3) 1 calc R U P D 1
C1T C 0.2153(6) 0.3499(5) 0.7824(5) 0.0341(15) Uani 0.366(3) 1 d G U P E 2
H1T H 0.2926 0.3595 0.7448 0.041 Uiso 0.366(3) 1 calc R U P E 2
C2T C 0.1804(7) 0.3736(6) 0.8723(5) 0.040(2) Uani 0.366(3) 1 d G U P E 2
H2T H 0.2339 0.3994 0.8962 0.048 Uiso 0.366(3) 1 calc R U P E 2
C3T C 0.0672(8) 0.3595(7) 0.9274(4) 0.036(2) Uani 0.366(3) 1 d G U P E 2
H3T H 0.0434 0.3758 0.9888 0.044 Uiso 0.366(3) 1 calc R U P E 2
C4T C -0.0111(6) 0.3218(6) 0.8925(6) 0.0367(19) Uani 0.366(3) 1 d G U P E 2
H4T H -0.0885 0.3122 0.9301 0.044 Uiso 0.366(3) 1 calc R U P E 2
C5T C 0.0237(7) 0.2981(6) 0.8026(6) 0.034(2) Uani 0.366(3) 1 d G U P E 2
H5T H -0.0298 0.2723 0.7788 0.041 Uiso 0.366(3) 1 calc R U P E 2
C6T C 0.1369(7) 0.3121(6) 0.7476(4) 0.0381(19) Uani 0.366(3) 1 d G U P E 2
H6T H 0.1608 0.2959 0.6861 0.046 Uiso 0.366(3) 1 calc R U P E 2
C1U C 0.1358(10) 0.3782(9) 0.7309(8) 0.036(2) Uani 0.141(3) 1 d G U P F 3
H1U H 0.1727 0.4153 0.6816 0.043 Uiso 0.141(3) 1 calc R U P F 3
C2U C 0.1631(12) 0.3788(10) 0.8124(10) 0.040(4) Uani 0.141(3) 1 d G U P F 3
H2U H 0.2188 0.4163 0.8187 0.048 Uiso 0.141(3) 1 calc R U P F 3
C3U C 0.1090(13) 0.3245(10) 0.8846(8) 0.042(3) Uani 0.141(3) 1 d G U P F 3
H3U H 0.1277 0.3249 0.9403 0.051 Uiso 0.141(3) 1 calc R U P F 3
C4U C 0.0276(12) 0.2696(10) 0.8753(8) 0.036(2) Uani 0.141(3) 1 d G U P F 3
H4U H -0.0094 0.2325 0.9247 0.043 Uiso 0.141(3) 1 calc R U P F 3
C5U C 0.0002(11) 0.2690(11) 0.7939(9) 0.033(3) Uani 0.141(3) 1 d G U P F 3
H5U H -0.0554 0.2314 0.7875 0.039 Uiso 0.141(3) 1 calc R U P F 3
C6U C 0.0543(11) 0.3233(10) 0.7216(7) 0.033(3) Uani 0.141(3) 1 d G U P F 3
H6U H 0.0356 0.3228 0.6660 0.039 Uiso 0.141(3) 1 calc R U P F 3
C7S C 0.88535(18) 0.99055(16) 0.49156(15) 0.0373(4) Uani 1 1 d . . . . .
H7S H 0.8061 0.9837 0.4859 0.045 Uiso 1 1 calc R U . . .
C8S C 0.94027(18) 0.93774(15) 0.56026(13) 0.0328(4) Uani 1 1 d . . . . .
H8S H 0.8988 0.8950 0.6017 0.039 Uiso 1 1 calc R U . . .
C9S C 1.0557(2) 0.94729(15) 0.56849(13) 0.0340(4) Uani 1 1 d . . . . .
H9S H 1.0940 0.9110 0.6155 0.041 Uiso 1 1 calc R U . . .

loop_
_atom_site_aniso_label
_atom_site_aniso_U_11
_atom_site_aniso_U_22
_atom_site_aniso_U_33
_atom_site_aniso_U_23
_atom_site_aniso_U_13
_atom_site_aniso_U_12
Au1 0.01784(3) 0.01114(3) 0.01186(3) -0.00011(2) -0.00398(2) -0.00481(2)
B1 0.0241(8) 0.0134(7) 0.0134(7) 0.0019(5) -0.0021(6) -0.0075(6)
O1 0.0351(7) 0.0175(5) 0.0195(5) 0.0039(4) -0.0039(5) -0.0119(5)
C1 0.0207(7) 0.0153(6) 0.0162(6) 0.0009(5) -0.0009(5) -0.0090(5)
C2 0.0252(8) 0.0194(7) 0.0226(7) -0.0044(6) -0.0024(6) -0.0109(6)
C3 0.0247(8) 0.0293(8) 0.0277(8) -0.0066(6) -0.0066(6) -0.0126(6)
C4 0.0205(7) 0.0275(8) 0.0315(9) -0.0057(7) -0.0053(6) -0.0076(6)
C5 0.0211(7) 0.0216(7) 0.0239(7) -0.0055(6) -0.0007(6) -0.0079(6)
C6 0.0217(7) 0.0174(6) 0.0166(7) 0.0001(5) -0.0004(5) -0.0102(5)
B2 0.0247(8) 0.0162(7) 0.0137(7) 0.0000(6) -0.0009(6) -0.0092(6)
O2 0.0309(6) 0.0242(6) 0.0164(5) 0.0022(4) -0.0003(5) -0.0126(5)
C7 0.0244(7) 0.0137(6) 0.0121(6) 0.0037(5) -0.0054(5) -0.0066(5)
C8 0.0302(8) 0.0164(6) 0.0163(7) 0.0016(5) -0.0111(6) -0.0059(6)
C9 0.0315(8) 0.0233(7) 0.0284(8) 0.0012(6) -0.0186(7) -0.0077(6)
C10 0.0225(8) 0.0247(8) 0.0288(8) 0.0010(6) -0.0131(6) -0.0027(6)
C11 0.0251(8) 0.0164(6) 0.0189(7) 0.0008(5) -0.0081(6) -0.0027(6)
C12 0.0240(7) 0.0135(6) 0.0117(6) 0.0040(5) -0.0043(5) -0.0063(5)
C13 0.0214(7) 0.0126(6) 0.0200(7) -0.0011(5) -0.0063(5) -0.0046(5)
C14 0.0192(7) 0.0132(6) 0.0198(7) -0.0030(5) -0.0043(5) -0.0043(5)
C15 0.0245(8) 0.0227(7) 0.0247(8) -0.0066(6) -0.0013(6) -0.0072(6)
C16 0.0267(8) 0.0201(7) 0.0374(9) -0.0139(7) -0.0055(7) -0.0011(6)
C17 0.0383(9) 0.0122(6) 0.0395(10) -0.0048(6) -0.0157(8) -0.0030(6)
C18 0.0380(9) 0.0142(7) 0.0274(8) 0.0017(6) -0.0118(7) -0.0088(6)
P1 0.01947(17) 0.01373(15) 0.01233(15) -0.00106(12) -0.00235(13) -0.00676(13)
C19 0.0278(8) 0.0197(7) 0.0192(7) -0.0017(5) -0.0087(6) -0.0101(6)
C20 0.0421(10) 0.0385(9) 0.0190(8) -0.0069(7) -0.0097(7) -0.0162(8)
C21 0.0392(10) 0.0254(8) 0.0296(9) -0.0024(7) -0.0209(8) -0.0053(7)
C22 0.0259(8) 0.0246(7) 0.0150(7) -0.0024(5) 0.0007(6) -0.0133(6)
C23 0.0389(9) 0.0301(8) 0.0211(8) 0.0049(6) -0.0059(7) -0.0221(7)
C24 0.0213(8) 0.0354(9) 0.0306(9) 0.0006(7) -0.0032(6) -0.0118(7)
C25 0.0186(7) 0.0223(7) 0.0184(7) -0.0055(5) -0.0020(5) -0.0080(6)
C26 0.0184(7) 0.0192(7) 0.0203(7) -0.0070(5) -0.0024(5) -0.0062(5)
C27 0.0218(7) 0.0210(7) 0.0342(9) -0.0101(6) -0.0018(6) -0.0072(6)
C28 0.0196(8) 0.0305(8) 0.0400(10) -0.0212(7) 0.0016(7) -0.0071(6)
C29 0.0194(7) 0.0423(10) 0.0272(8) -0.0184(7) 0.0042(6) -0.0111(7)
C30 0.0232(8) 0.0330(8) 0.0212(8) -0.0068(6) -0.0003(6) -0.0115(6)
P2 0.01867(17) 0.01137(15) 0.01554(16) -0.00076(12) -0.00548(13) -0.00434(13)
C31 0.0338(9) 0.0132(6) 0.0303(8) 0.0008(6) -0.0187(7) -0.0037(6)
C32 0.0352(9) 0.0228(8) 0.0466(11) -0.0061(7) -0.0257(8) -0.0019(7)
C33 0.0565(12) 0.0256(8) 0.0289(9) 0.0119(7) -0.0231(9) -0.0135(8)
C34 0.0221(7) 0.0185(6) 0.0177(7) -0.0015(5) -0.0054(5) -0.0086(5)
C35 0.0239(8) 0.0311(8) 0.0252(8) -0.0067(6) -0.0020(6) -0.0129(7)
C36 0.0324(9) 0.0210(7) 0.0347(9) -0.0059(6) -0.0087(7) -0.0129(7)
C1S 0.039(3) 0.031(3) 0.048(3) 0.003(2) 0.003(3) -0.013(2)
C2S 0.035(3) 0.039(3) 0.060(4) 0.002(3) -0.017(3) -0.014(2)
C3S 0.021(3) 0.055(5) 0.048(4) 0.015(4) -0.016(3) -0.008(3)
C4S 0.017(2) 0.027(3) 0.046(3) 0.020(2) -0.0132(19) -0.0004(19)
C5S 0.025(3) 0.016(3) 0.047(3) 0.004(2) 0.004(2) -0.005(2)
C6S 0.042(4) 0.026(3) 0.041(3) -0.006(2) 0.012(2) -0.010(3)
C1T 0.046(4) 0.029(3) 0.036(3) 0.009(3) -0.015(3) -0.023(3)
C2T 0.054(5) 0.041(4) 0.038(3) 0.018(3) -0.027(4) -0.027(4)
C3T 0.045(6) 0.030(5) 0.031(5) 0.004(4) -0.022(4) -0.002(4)
C4T 0.023(3) 0.025(4) 0.052(4) 0.013(3) -0.013(3) 0.002(3)
C5T 0.033(4) 0.011(3) 0.061(5) -0.003(3) -0.024(4) -0.003(2)
C6T 0.050(5) 0.024(3) 0.044(4) -0.004(3) -0.017(3) -0.012(3)
C1U 0.024(5) 0.028(5) 0.047(5) 0.018(4) -0.009(4) -0.005(4)
C2U 0.047(8) 0.032(7) 0.058(8) 0.023(7) -0.028(7) -0.028(6)
C3U 0.059(8) 0.033(6) 0.041(6) 0.013(5) -0.033(6) -0.011(5)
C4U 0.024(5) 0.028(5) 0.047(5) 0.018(4) -0.009(4) -0.005(4)
C5U 0.027(7) 0.018(7) 0.052(7) -0.004(6) -0.009(6) -0.005(5)
C6U 0.021(6) 0.021(5) 0.039(6) -0.003(5) -0.003(5) 0.010(4)
C7S 0.0242(8) 0.0335(9) 0.0599(13) -0.0039(9) -0.0135(8) -0.0137(7)
C8S 0.0281(9) 0.0304(9) 0.0365(10) -0.0063(7) 0.0039(7) -0.0130(7)
C9S 0.0390(10) 0.0308(9) 0.0369(10) -0.0051(7) -0.0144(8) -0.0127(8)

loop_
_atom_type_symbol
_atom_type_description
_atom_type_scat_dispersion_real
_atom_type_scat_dispersion_imag
_atom_type_scat_source
C C 0.0033 0.0016 'International Tables Vol C Tables 4.2.6.8 and 6.1.1.4'
H H 0.0000 0.0000 'International Tables Vol C Tables 4.2.6.8 and 6.1.1.4'
B B 0.0013 0.0007 'International Tables Vol C Tables 4.2.6.8 and 6.1.1.4'
O O 0.0106 0.0060 'International Tables Vol C Tables 4.2.6.8 and 6.1.1.4'
P P 0.1023 0.0942 'International Tables Vol C Tables 4.2.6.8 and 6.1.1.4'
Au Au -2.0133 8.8022 'International Tables Vol C Tables 4.2.6.8 and 6.1.1.4'

loop_
_geom_angle_atom_site_label_1
_geom_angle_atom_site_label_2
_geom_angle_atom_site_label_3
_geom_angle
_geom_angle_site_symmetry_1
_geom_angle_site_symmetry_3
_geom_angle_publ_flag
P1 Au1 P2 161.913(13) . . ?
O1 B1 C1 103.68(12) . . ?
O1 B1 C13 108.36(11) . . ?
C1 B1 C13 114.91(12) . . ?
O1 B1 C12 104.11(11) . . ?
C1 B1 C12 113.07(11) . . ?
C13 B1 C12 111.68(12) . . ?
B1 O1 H1N 110(3) . . ?
B1 O1 H1O 110(4) . . ?
B1 O1 H1P 106(3) . . ?
C2 C1 C6 118.35(14) . . ?
C2 C1 B1 122.28(13) . . ?
C6 C1 B1 119.16(13) . . ?
C3 C2 C1 122.28(14) . . ?
C3 C2 H2A 118.9 . . ?
C1 C2 H2A 118.9 . . ?
C2 C3 C4 119.46(15) . . ?
C2 C3 H3A 120.3 . . ?
C4 C3 H3A 120.3 . . ?
C3 C4 C5 119.39(15) . . ?
C3 C4 H4A 120.3 . . ?
C5 C4 H4A 120.3 . . ?
C4 C5 C6 122.16(14) . . ?
C4 C5 H5A 118.9 . . ?
C6 C5 H5A 118.9 . . ?
C5 C6 C1 118.36(14) . . ?
C5 C6 B2 122.47(13) . . ?
C1 C6 B2 118.93(13) . . ?
O2 B2 C7 103.08(12) . . ?
O2 B2 C6 104.83(11) . . ?
C7 B2 C6 113.08(12) . . ?
O2 B2 C25 109.77(12) . . ?
C7 B2 C25 113.56(12) . . ?
C6 B2 C25 111.75(13) . . ?
B2 O2 H2N 110(3) . . ?
B2 O2 H2O 108(4) . . ?
B2 O2 H2P 106(4) . . ?
C8 C7 C12 118.59(14) . . ?
C8 C7 B2 121.88(13) . . ?
C12 C7 B2 119.40(13) . . ?
C9 C8 C7 121.79(14) . . ?
C9 C8 H8A 119.1 . . ?
C7 C8 H8A 119.1 . . ?
C8 C9 C10 119.72(15) . . ?
C8 C9 H9A 120.1 . . ?
C10 C9 H9A 120.1 . . ?
C11 C10 C9 119.42(15) . . ?
C11 C10 H10A 120.3 . . ?
C9 C10 H10A 120.3 . . ?
C10 C11 C12 122.12(14) . . ?
C10 C11 H11A 118.9 . . ?
C12 C11 H11A 118.9 . . ?
C11 C12 C7 118.30(13) . . ?
C11 C12 B1 122.86(13) . . ?
C7 C12 B1 118.67(13) . . ?
C18 C13 C14 116.09(13) . . ?
C18 C13 B1 120.33(13) . . ?
C14 C13 B1 123.45(12) . . ?
C15 C14 C13 120.65(13) . . ?
C15 C14 P1 117.33(12) . . ?
C13 C14 P1 122.00(10) . . ?
C16 C15 C14 121.15(16) . . ?
C16 C15 H15A 119.4 . . ?
C14 C15 H15A 119.4 . . ?
C17 C16 C15 119.13(15) . . ?
C17 C16 H16A 120.4 . . ?
C15 C16 H16A 120.4 . . ?
C16 C17 C18 120.03(15) . . ?
C16 C17 H17A 120.0 . . ?
C18 C17 H17A 120.0 . . ?
C17 C18 C13 122.93(16) . . ?
C17 C18 H18A 118.5 . . ?
C13 C18 H18A 118.5 . . ?
C14 P1 C22 104.42(7) . . ?
C14 P1 C19 103.31(7) . . ?
C22 P1 C19 107.07(7) . . ?
C14 P1 Au1 120.01(5) . . ?
C22 P1 Au1 110.59(5) . . ?
C19 P1 Au1 110.52(5) . . ?
C20 C19 C21 110.54(14) . . ?
C20 C19 P1 115.54(12) . . ?
C21 C19 P1 112.52(10) . . ?
C20 C19 H19A 105.8 . . ?
C21 C19 H19A 105.8 . . ?
P1 C19 H19A 105.8 . . ?
C19 C20 H20A 109.5 . . ?
C19 C20 H20B 109.5 . . ?
H20A C20 H20B 109.5 . . ?
C19 C20 H20C 109.5 . . ?
H20A C20 H20C 109.5 . . ?
H20B C20 H20C 109.5 . . ?
C19 C21 H21A 109.5 . . ?
C19 C21 H21B 109.5 . . ?
H21A C21 H21B 109.5 . . ?
C19 C21 H21C 109.5 . . ?
H21A C21 H21C 109.5 . . ?
H21B C21 H21C 109.5 . . ?
C23 C22 C24 110.41(13) . . ?
C23 C22 P1 110.52(11) . . ?
C24 C22 P1 110.89(11) . . ?
C23 C22 H22A 108.3 . . ?
C24 C22 H22A 108.3 . . ?
P1 C22 H22A 108.3 . . ?
C22 C23 H23A 109.5 . . ?
C22 C23 H23B 109.5 . . ?
H23A C23 H23B 109.5 . . ?
C22 C23 H23C 109.5 . . ?
H23A C23 H23C 109.5 . . ?
H23B C23 H23C 109.5 . . ?
C22 C24 H24A 109.5 . . ?
C22 C24 H24B 109.5 . . ?
H24A C24 H24B 109.5 . . ?
C22 C24 H24C 109.5 . . ?
H24A C24 H24C 109.5 . . ?
H24B C24 H24C 109.5 . . ?
C30 C25 C26 116.05(14) . . ?
C30 C25 B2 120.30(14) . . ?
C26 C25 B2 123.52(13) . . ?
C27 C26 C25 120.51(14) . . ?
C27 C26 P2 116.67(12) . . ?
C25 C26 P2 122.78(11) . . ?
C28 C27 C26 121.11(16) . . ?
C28 C27 H27A 119.4 . . ?
C26 C27 H27A 119.4 . . ?
C29 C28 C27 119.27(15) . . ?
C29 C28 H28A 120.4 . . ?
C27 C28 H28A 120.4 . . ?
C28 C29 C30 119.90(16) . . ?
C28 C29 H29A 120.1 . . ?
C30 C29 H29A 120.1 . . ?
C29 C30 C25 123.09(16) . . ?
C29 C30 H30A 118.5 . . ?
C25 C30 H30A 118.5 . . ?
C26 P2 C31 104.90(8) . . ?
C26 P2 C34 103.22(7) . . ?
C31 P2 C34 106.78(7) . . ?
C26 P2 Au1 119.64(5) . . ?
C31 P2 Au1 109.56(5) . . ?
C34 P2 Au1 111.82(5) . . ?
C32 C31 C33 111.04(15) . . ?
C32 C31 P2 109.29(12) . . ?
C33 C31 P2 110.66(12) . . ?
C32 C31 H31A 108.6 . . ?
C33 C31 H31A 108.6 . . ?
P2 C31 H31A 108.6 . . ?
C31 C32 H32A 109.5 . . ?
C31 C32 H32B 109.5 . . ?
H32A C32 H32B 109.5 . . ?
C31 C32 H32C 109.5 . . ?
H32A C32 H32C 109.5 . . ?
H32B C32 H32C 109.5 . . ?
C31 C33 H33A 109.5 . . ?
C31 C33 H33B 109.5 . . ?
H33A C33 H33B 109.5 . . ?
C31 C33 H33C 109.5 . . ?
H33A C33 H33C 109.5 . . ?
H33B C33 H33C 109.5 . . ?
C35 C34 C36 110.56(13) . . ?
C35 C34 P2 111.96(10) . . ?
C36 C34 P2 115.03(11) . . ?
C35 C34 H34A 106.2 . . ?
C36 C34 H34A 106.2 . . ?
P2 C34 H34A 106.2 . . ?
C34 C35 H35A 109.5 . . ?
C34 C35 H35B 109.5 . . ?
H35A C35 H35B 109.5 . . ?
C34 C35 H35C 109.5 . . ?
H35A C35 H35C 109.5 . . ?
H35B C35 H35C 109.5 . . ?
C34 C36 H36A 109.5 . . ?
C34 C36 H36B 109.5 . . ?
H36A C36 H36B 109.5 . . ?
C34 C36 H36C 109.5 . . ?
H36A C36 H36C 109.5 . . ?
H36B C36 H36C 109.5 . . ?
C2S C1S C6S 120.0 . . ?
C2S C1S H1S 120.0 . . ?
C6S C1S H1S 120.0 . . ?
C1S C2S C3S 120.0 . . ?
C1S C2S H2S 120.0 . . ?
C3S C2S H2S 120.0 . . ?
C4S C3S C2S 120.0 . . ?
C4S C3S H3S 120.0 . . ?
C2S C3S H3S 120.0 . . ?
C5S C4S C3S 120.0 . . ?
C5S C4S H4S 120.0 . . ?
C3S C4S H4S 120.0 . . ?
C4S C5S C6S 120.0 . . ?
C4S C5S H5S 120.0 . . ?
C6S C5S H5S 120.0 . . ?
C5S C6S C1S 120.0 . . ?
C5S C6S H6S 120.0 . . ?
C1S C6S H6S 120.0 . . ?
C2T C1T C6T 120.0 . . ?
C2T C1T H1T 120.0 . . ?
C6T C1T H1T 120.0 . . ?
C1T C2T C3T 120.0 . . ?
C1T C2T H2T 120.0 . . ?
C3T C2T H2T 120.0 . . ?
C4T C3T C2T 120.0 . . ?
C4T C3T H3T 120.0 . . ?
C2T C3T H3T 120.0 . . ?
C3T C4T C5T 120.0 . . ?
C3T C4T H4T 120.0 . . ?
C5T C4T H4T 120.0 . . ?
C4T C5T C6T 120.0 . . ?
C4T C5T H5T 120.0 . . ?
C6T C5T H5T 120.0 . . ?
C5T C6T C1T 120.0 . . ?
C5T C6T H6T 120.0 . . ?
C1T C6T H6T 120.0 . . ?
C2U C1U C6U 120.0 . . ?
C2U C1U H1U 120.0 . . ?
C6U C1U H1U 120.0 . . ?
C3U C2U C1U 120.0 . . ?
C3U C2U H2U 120.0 . . ?
C1U C2U H2U 120.0 . . ?
C2U C3U C4U 120.0 . . ?
C2U C3U H3U 120.0 . . ?
C4U C3U H3U 120.0 . . ?
C5U C4U C3U 120.0 . . ?
C5U C4U H4U 120.0 . . ?
C3U C4U H4U 120.0 . . ?
C4U C5U C6U 120.0 . . ?
C4U C5U H5U 120.0 . . ?
C6U C5U H5U 120.0 . . ?
C5U C6U C1U 120.0 . . ?
C5U C6U H6U 120.0 . . ?
C1U C6U H6U 120.0 . . ?
C9S C7S C8S 120.54(17) 2_776 . ?
C9S C7S H7S 119.7 2_776 . ?
C8S C7S H7S 119.7 . . ?
C9S C8S C7S 119.81(18) . . ?
C9S C8S H8S 120.1 . . ?
C7S C8S H8S 120.1 . . ?
C7S C9S C8S 119.65(19) 2_776 . ?
C7S C9S H9S 120.2 2_776 . ?
C8S C9S H9S 120.2 . . ?

loop_
_geom_bond_atom_site_label_1
_geom_bond_atom_site_label_2
_geom_bond_distance
_geom_bond_site_symmetry_2
_geom_bond_publ_flag
Au1 P1 2.3269(4) . ?
Au1 P2 2.3286(3) . ?
B1 O1 1.5957(19) . ?
B1 C1 1.618(2) . ?
B1 C13 1.622(2) . ?
B1 C12 1.629(2) . ?
O1 H1N 0.845(10) . ?
O1 H1O 0.848(10) . ?
O1 H1P 0.847(10) . ?
C1 C2 1.406(2) . ?
C1 C6 1.4262(19) . ?
C2 C3 1.387(2) . ?
C2 H2A 0.9500 . ?
C3 C4 1.394(2) . ?
C3 H3A 0.9500 . ?
C4 C5 1.394(2) . ?
C4 H4A 0.9500 . ?
C5 C6 1.403(2) . ?
C5 H5A 0.9500 . ?
C6 B2 1.625(2) . ?
B2 O2 1.5870(19) . ?
B2 C7 1.617(2) . ?
B2 C25 1.625(2) . ?
O2 H2N 0.844(10) . ?
O2 H2O 0.844(10) . ?
O2 H2P 0.845(10) . ?
C7 C8 1.407(2) . ?
C7 C12 1.4247(19) . ?
C8 C9 1.388(2) . ?
C8 H8A 0.9500 . ?
C9 C10 1.394(2) . ?
C9 H9A 0.9500 . ?
C10 C11 1.389(2) . ?
C10 H10A 0.9500 . ?
C11 C12 1.406(2) . ?
C11 H11A 0.9500 . ?
C13 C18 1.4099(19) . ?
C13 C14 1.415(2) . ?
C14 C15 1.405(2) . ?
C14 P1 1.8404(14) . ?
C15 C16 1.391(2) . ?
C15 H15A 0.9500 . ?
C16 C17 1.380(3) . ?
C16 H16A 0.9500 . ?
C17 C18 1.390(2) . ?
C17 H17A 0.9500 . ?
C18 H18A 0.9500 . ?
P1 C22 1.8544(16) . ?
P1 C19 1.8670(15) . ?
C19 C20 1.529(2) . ?
C19 C21 1.530(2) . ?
C19 H19A 1.0000 . ?
C20 H20A 0.9800 . ?
C20 H20B 0.9800 . ?
C20 H20C 0.9800 . ?
C21 H21A 0.9800 . ?
C21 H21B 0.9800 . ?
C21 H21C 0.9800 . ?
C22 C23 1.528(2) . ?
C22 C24 1.531(2) . ?
C22 H22A 1.0000 . ?
C23 H23A 0.9800 . ?
C23 H23B 0.9800 . ?
C23 H23C 0.9800 . ?
C24 H24A 0.9800 . ?
C24 H24B 0.9800 . ?
C24 H24C 0.9800 . ?
C25 C30 1.405(2) . ?
C25 C26 1.417(2) . ?
C26 C27 1.406(2) . ?
C26 P2 1.8407(15) . ?
C27 C28 1.392(2) . ?
C27 H27A 0.9500 . ?
C28 C29 1.374(3) . ?
C28 H28A 0.9500 . ?
C29 C30 1.393(2) . ?
C29 H29A 0.9500 . ?
C30 H30A 0.9500 . ?
P2 C31 1.8498(16) . ?
P2 C34 1.8640(15) . ?
C31 C32 1.528(2) . ?
C31 C33 1.531(3) . ?
C31 H31A 1.0000 . ?
C32 H32A 0.9800 . ?
C32 H32B 0.9800 . ?
C32 H32C 0.9800 . ?
C33 H33A 0.9800 . ?
C33 H33B 0.9800 . ?
C33 H33C 0.9800 . ?
C34 C35 1.530(2) . ?
C34 C36 1.536(2) . ?
C34 H34A 1.0000 . ?
C35 H35A 0.9800 . ?
C35 H35B 0.9800 . ?
C35 H35C 0.9800 . ?
C36 H36A 0.9800 . ?
C36 H36B 0.9800 . ?
C36 H36C 0.9800 . ?
C1S C2S 1.3900 . ?
C1S C6S 1.3900 . ?
C1S H1S 0.9500 . ?
C2S C3S 1.3900 . ?
C2S H2S 0.9500 . ?
C3S C4S 1.3900 . ?
C3S H3S 0.9500 . ?
C4S C5S 1.3900 . ?
C4S H4S 0.9500 . ?
C5S C6S 1.3900 . ?
C5S H5S 0.9500 . ?
C6S H6S 0.9500 . ?
C1T C2T 1.3900 . ?
C1T C6T 1.3900 . ?
C1T H1T 0.9500 . ?
C2T C3T 1.3900 . ?
C2T H2T 0.9500 . ?
C3T C4T 1.3900 . ?
C3T H3T 0.9500 . ?
C4T C5T 1.3900 . ?
C4T H4T 0.9500 . ?
C5T C6T 1.3900 . ?
C5T H5T 0.9500 . ?
C6T H6T 0.9500 . ?
C1U C2U 1.3900 . ?
C1U C6U 1.3900 . ?
C1U H1U 0.9500 . ?
C2U C3U 1.3900 . ?
C2U H2U 0.9500 . ?
C3U C4U 1.3900 . ?
C3U H3U 0.9500 . ?
C4U C5U 1.3900 . ?
C4U H4U 0.9500 . ?
C5U C6U 1.3900 . ?
C5U H5U 0.9500 . ?
C6U H6U 0.9500 . ?
C7S C9S 1.372(3) 2_776 ?
C7S C8S 1.383(3) . ?
C7S H7S 0.9500 . ?
C8S C9S 1.382(3) . ?
C8S H8S 0.9500 . ?
C9S C7S 1.372(3) 2_776 ?
C9S H9S 0.9500 . ?

loop_
_geom_hbond_atom_site_label_D
_geom_hbond_atom_site_label_H
_geom_hbond_atom_site_label_A
_geom_hbond_distance_DH
_geom_hbond_distance_HA
_geom_hbond_distance_DA
_geom_hbond_angle_DHA
_geom_hbond_site_symmetry_A
O1 H1N O2 0.845(10) 1.690(13) 2.5221(18) 168(4) 2_667
O1 H1P O2 0.847(10) 2.09(2) 2.8665(16) 152(4) .
O2 H2O O1 0.844(10) 1.701(18) 2.5221(18) 163(5) 2_667
O2 H2P O1 0.845(10) 2.12(3) 2.8665(16) 147(5) .

loop_
_geom_torsion_atom_site_label_1
_geom_torsion_atom_site_label_2
_geom_torsion_atom_site_label_3
_geom_torsion_atom_site_label_4
_geom_torsion
_geom_torsion_site_symmetry_1
_geom_torsion_site_symmetry_2
_geom_torsion_site_symmetry_3
_geom_torsion_site_symmetry_4
_geom_torsion_publ_flag
O1 B1 C1 C2 -94.80(15) . . . . ?
C13 B1 C1 C2 23.26(19) . . . . ?
C12 B1 C1 C2 153.10(13) . . . . ?
O1 B1 C1 C6 79.82(15) . . . . ?
C13 B1 C1 C6 -162.12(12) . . . . ?
C12 B1 C1 C6 -32.29(18) . . . . ?
C6 C1 C2 C3 0.9(2) . . . . ?
B1 C1 C2 C3 175.60(14) . . . . ?
C1 C2 C3 C4 -0.5(2) . . . . ?
C2 C3 C4 C5 0.0(3) . . . . ?
C3 C4 C5 C6 0.1(3) . . . . ?
C4 C5 C6 C1 0.3(2) . . . . ?
C4 C5 C6 B2 -174.03(15) . . . . ?
C2 C1 C6 C5 -0.8(2) . . . . ?
B1 C1 C6 C5 -175.63(13) . . . . ?
C2 C1 C6 B2 173.74(13) . . . . ?
B1 C1 C6 B2 -1.09(19) . . . . ?
C5 C6 B2 O2 96.12(16) . . . . ?
C1 C6 B2 O2 -78.18(15) . . . . ?
C5 C6 B2 C7 -152.33(14) . . . . ?
C1 C6 B2 C7 33.37(18) . . . . ?
C5 C6 B2 C25 -22.71(19) . . . . ?
C1 C6 B2 C25 162.99(13) . . . . ?
O2 B2 C7 C8 -95.12(15) . . . . ?
C6 B2 C7 C8 152.26(13) . . . . ?
C25 B2 C7 C8 23.57(19) . . . . ?
O2 B2 C7 C12 80.62(15) . . . . ?
C6 B2 C7 C12 -32.00(18) . . . . ?
C25 B2 C7 C12 -160.69(12) . . . . ?
C12 C7 C8 C9 2.7(2) . . . . ?
B2 C7 C8 C9 178.44(14) . . . . ?
C7 C8 C9 C10 -2.2(2) . . . . ?
C8 C9 C10 C11 -0.1(2) . . . . ?
C9 C10 C11 C12 2.0(2) . . . . ?
C10 C11 C12 C7 -1.5(2) . . . . ?
C10 C11 C12 B1 -176.59(14) . . . . ?
C8 C7 C12 C11 -0.8(2) . . . . ?
B2 C7 C12 C11 -176.71(13) . . . . ?
C8 C7 C12 B1 174.51(12) . . . . ?
B2 C7 C12 B1 -1.37(18) . . . . ?
O1 B1 C12 C11 96.92(15) . . . . ?
C1 B1 C12 C11 -151.24(13) . . . . ?
C13 B1 C12 C11 -19.78(18) . . . . ?
O1 B1 C12 C7 -78.19(15) . . . . ?
C1 B1 C12 C7 33.65(17) . . . . ?
C13 B1 C12 C7 165.10(12) . . . . ?
O1 B1 C13 C18 -2.93(19) . . . . ?
C1 B1 C13 C18 -118.33(15) . . . . ?
C12 B1 C13 C18 111.16(15) . . . . ?
O1 B1 C13 C14 -178.60(13) . . . . ?
C1 B1 C13 C14 66.01(19) . . . . ?
C12 B1 C13 C14 -64.50(18) . . . . ?
C18 C13 C14 C15 -1.8(2) . . . . ?
B1 C13 C14 C15 174.06(14) . . . . ?
C18 C13 C14 P1 176.57(12) . . . . ?
B1 C13 C14 P1 -7.6(2) . . . . ?
C13 C14 C15 C16 0.6(2) . . . . ?
P1 C14 C15 C16 -177.79(13) . . . . ?
C14 C15 C16 C17 1.0(3) . . . . ?
C15 C16 C17 C18 -1.4(3) . . . . ?
C16 C17 C18 C13 0.2(3) . . . . ?
C14 C13 C18 C17 1.4(2) . . . . ?
B1 C13 C18 C17 -174.58(16) . . . . ?
C15 C14 P1 C22 -40.06(14) . . . . ?
C13 C14 P1 C22 141.55(13) . . . . ?
C15 C14 P1 C19 71.80(13) . . . . ?
C13 C14 P1 C19 -106.59(13) . . . . ?
C15 C14 P1 Au1 -164.66(10) . . . . ?
C13 C14 P1 Au1 16.95(15) . . . . ?
C14 P1 C19 C20 -78.94(13) . . . . ?
C22 P1 C19 C20 30.96(14) . . . . ?
Au1 P1 C19 C20 151.48(11) . . . . ?
C14 P1 C19 C21 152.82(12) . . . . ?
C22 P1 C19 C21 -97.28(13) . . . . ?
Au1 P1 C19 C21 23.24(13) . . . . ?
C14 P1 C22 C23 177.13(11) . . . . ?
C19 P1 C22 C23 68.00(12) . . . . ?
Au1 P1 C22 C23 -52.46(12) . . . . ?
C14 P1 C22 C24 -60.09(12) . . . . ?
C19 P1 C22 C24 -169.22(11) . . . . ?
Au1 P1 C22 C24 70.32(12) . . . . ?
O2 B2 C25 C30 -6.5(2) . . . . ?
C7 B2 C25 C30 -121.25(15) . . . . ?
C6 B2 C25 C30 109.38(16) . . . . ?
O2 B2 C25 C26 177.95(14) . . . . ?
C7 B2 C25 C26 63.18(19) . . . . ?
C6 B2 C25 C26 -66.19(18) . . . . ?
C30 C25 C26 C27 -3.2(2) . . . . ?
B2 C25 C26 C27 172.52(14) . . . . ?
C30 C25 C26 P2 174.10(12) . . . . ?
B2 C25 C26 P2 -10.1(2) . . . . ?
C25 C26 C27 C28 2.0(2) . . . . ?
P2 C26 C27 C28 -175.54(13) . . . . ?
C26 C27 C28 C29 0.4(3) . . . . ?
C27 C28 C29 C30 -1.4(3) . . . . ?
C28 C29 C30 C25 -0.1(3) . . . . ?
C26 C25 C30 C29 2.4(2) . . . . ?
B2 C25 C30 C29 -173.54(15) . . . . ?
C27 C26 P2 C31 -41.87(14) . . . . ?
C25 C26 P2 C31 140.70(13) . . . . ?
C27 C26 P2 C34 69.80(13) . . . . ?
C25 C26 P2 C34 -107.63(13) . . . . ?
C27 C26 P2 Au1 -165.24(10) . . . . ?
C25 C26 P2 Au1 17.33(15) . . . . ?
C26 P2 C31 C32 -61.74(13) . . . . ?
C34 P2 C31 C32 -170.84(11) . . . . ?
Au1 P2 C31 C32 67.88(12) . . . . ?
C26 P2 C31 C33 175.68(12) . . . . ?
C34 P2 C31 C33 66.58(13) . . . . ?
Au1 P2 C31 C33 -54.70(12) . . . . ?
C26 P2 C34 C35 155.52(11) . . . . ?
C31 P2 C34 C35 -94.20(12) . . . . ?
Au1 P2 C34 C35 25.63(12) . . . . ?
C26 P2 C34 C36 -77.17(13) . . . . ?
C31 P2 C34 C36 33.11(13) . . . . ?
Au1 P2 C34 C36 152.94(10) . . . . ?
C6S C1S C2S C3S 0.0 . . . . ?
C1S C2S C3S C4S 0.0 . . . . ?
C2S C3S C4S C5S 0.0 . . . . ?
C3S C4S C5S C6S 0.0 . . . . ?
C4S C5S C6S C1S 0.0 . . . . ?
C2S C1S C6S C5S 0.0 . . . . ?
C6T C1T C2T C3T 0.0 . . . . ?
C1T C2T C3T C4T 0.0 . . . . ?
C2T C3T C4T C5T 0.0 . . . . ?
C3T C4T C5T C6T 0.0 . . . . ?
C4T C5T C6T C1T 0.0 . . . . ?
C2T C1T C6T C5T 0.0 . . . . ?
C6U C1U C2U C3U 0.0 . . . . ?
C1U C2U C3U C4U 0.0 . . . . ?
C2U C3U C4U C5U 0.0 . . . . ?
C3U C4U C5U C6U 0.0 . . . . ?
C4U C5U C6U C1U 0.0 . . . . ?
C2U C1U C6U C5U 0.0 . . . . ?
C9S C7S C8S C9S -0.2(3) 2_776 . . . ?
C7S C8S C9S C7S 0.2(3) . . . 2_776 ?
